data_4082839
loop_
_publ_author_name
'Bratko, Ielyzaveta'
'Mallet-Ladeira, Sonia'
'Teuma, Emmanuelle'
'G\'omez, Montserrat'

_publ_section_title
;
 Heteropolymetallic Complexes Linked to a 9,10-Dihydroanthracenyl Frame.
 Ruthenium as Active Spectator for Palladium Reactivity
;
_journal_issue 7
_journal_name_full Organometallics
_journal_page_first 1812
_journal_paper_doi 10.1021/om5001502
_journal_volume 33
_journal_year 2014
_chemical_compound_source 'synthesis as described'
_chemical_formula_moiety 'C31 H39 Cl2 N2 O2 Pd Ru, F6 P, C3 H6 O'
_chemical_formula_sum 'C34 H45 Cl2 F6 N2 O3 P Pd Ru'
_chemical_formula_weight 953.06
_chemical_name_systematic
;
 ?
;
_space_group_IT_number 2
_symmetry_cell_setting triclinic
_symmetry_Int_Tables_number 2
_symmetry_space_group_name_Hall '-P 1'
_symmetry_space_group_name_H-M 'P -1'
_atom_sites_solution_hydrogens geom
_atom_sites_solution_primary direct
_atom_sites_solution_secondary difmap
_cell_angle_alpha 112.596(3)
_cell_angle_beta 93.527(3)
_cell_angle_gamma 103.225(3)
_cell_formula_units_Z 2
_cell_length_a 12.7392(9)
_cell_length_b 13.2757(9)
_cell_length_c 13.3273(9)
_cell_measurement_reflns_used 4723
_cell_measurement_temperature 193(2)
_cell_measurement_theta_max 24.41
_cell_measurement_theta_min 2.55
_cell_measurement_wavelength 0.71073
_cell_volume 1997.5(2)
_computing_cell_refinement 'APEX2 and SAINT (Bruker, 2008)'
_computing_data_collection 'APEX2 (Bruker, 2008)'
_computing_data_reduction 'SAINT (Bruker, 2008)'
_computing_molecular_graphics 'Ortep-3 for Windows (Farrugia, 1997)'
_computing_publication_material 'WinGX publication routines (Farrugia, 1999)'
_computing_structure_refinement 'SHELXL-97 (Sheldrick, 2008)'
_computing_structure_solution 'SHELXS-97 (Sheldrick, 2008)'
_diffrn_ambient_temperature 193(2)
_diffrn_measured_fraction_theta_full 0.961
_diffrn_measured_fraction_theta_max 0.961
_diffrn_measurement_device_type 'Bruker Kappa APEX II Quazar'
_diffrn_measurement_method 'phi and omega scans'
_diffrn_radiation_monochromator 'multilayer optics'
_diffrn_radiation_probe x-ray
_diffrn_radiation_source 'microfocus sealed tube'
_diffrn_radiation_type MoK\a
_diffrn_radiation_wavelength 0.71073
_diffrn_reflns_av_R_equivalents 0.0479
_diffrn_reflns_av_unetI/netI 0.0612
_diffrn_reflns_limit_h_max 14
_diffrn_reflns_limit_h_min -14
_diffrn_reflns_limit_k_max 15
_diffrn_reflns_limit_k_min -15
_diffrn_reflns_limit_l_max 15
_diffrn_reflns_limit_l_min -14
_diffrn_reflns_number 20129
_diffrn_reflns_theta_full 24.76
_diffrn_reflns_theta_max 24.76
_diffrn_reflns_theta_min 1.67
_diffrn_standards_decay_% 0
_diffrn_standards_interval_count 0
_diffrn_standards_interval_time 0
_diffrn_standards_number 0
_exptl_absorpt_coefficient_mu 1.064
_exptl_absorpt_correction_T_max 0.9389
_exptl_absorpt_correction_T_min 0.8315
_exptl_absorpt_correction_type multi-scan
_exptl_absorpt_process_details '(SADABS; Bruker, 2008)'
_exptl_crystal_colour yellow
_exptl_crystal_density_diffrn 1.585
_exptl_crystal_density_method 'not measured'
_exptl_crystal_description block
_exptl_crystal_F_000 960
_exptl_crystal_size_max 0.18
_exptl_crystal_size_mid 0.14
_exptl_crystal_size_min 0.06
_refine_diff_density_max 1.417
_refine_diff_density_min -0.864
_refine_diff_density_rms 0.249
_refine_ls_extinction_method none
_refine_ls_goodness_of_fit_ref 1.08
_refine_ls_hydrogen_treatment constr
_refine_ls_matrix_type full
_refine_ls_number_parameters 493
_refine_ls_number_reflns 6579
_refine_ls_number_restraints 65
_refine_ls_restrained_S_all 1.081
_refine_ls_R_factor_all 0.0761
_refine_ls_R_factor_gt 0.0452
_refine_ls_shift/su_max 0.002
_refine_ls_shift/su_mean 0
_refine_ls_structure_factor_coef Fsqd
_refine_ls_weighting_details 'calc w=1/[\s^2^(Fo^2^)+(0.1052P)^2^+0.0000P] where P=(Fo^2^+2Fc^2^)/3'
_refine_ls_weighting_scheme calc
_refine_ls_wR_factor_gt 0.131
_refine_ls_wR_factor_ref 0.1697
_reflns_number_gt 4793
_reflns_number_total 6579
_reflns_threshold_expression >2sigma(I)
_cod_data_source_file om5001502_si_002.cif
_cod_data_source_block 5
_cod_depositor_comments 'Adding full bibliography for 4082839.cif.'
_cod_database_code 4082839

loop_
_symmetry_equiv_pos_as_xyz
'x, y, z'
'-x, -y, -z'

loop_
_atom_site_label
_atom_site_type_symbol
_atom_site_fract_x
_atom_site_fract_y
_atom_site_fract_z
_atom_site_U_iso_or_equiv
_atom_site_adp_type
_atom_site_occupancy
_atom_site_symmetry_multiplicity
_atom_site_calc_flag
_atom_site_refinement_flags
_atom_site_disorder_assembly
_atom_site_disorder_group
O3 O 0.3941(19) 0.281(2) 0.6125(15) 0.155(6) Uani 0.54 1 d PDU A 1
C33 C 0.428(3) 0.156(2) 0.692(2) 0.159(7) Uani 0.54 1 d PDU A 1
H33A H 0.3594 0.1634 0.7209 0.238 Uiso 0.54 1 calc PR A 1
H33B H 0.4845 0.1692 0.7526 0.238 Uiso 0.54 1 calc PR A 1
H33C H 0.4158 0.079 0.6353 0.238 Uiso 0.54 1 calc PR A 1
C32 C 0.461(3) 0.237(3) 0.647(2) 0.153(6) Uani 0.54 1 d PDU A 1
C34 C 0.567(2) 0.235(3) 0.621(2) 0.153(7) Uani 0.54 1 d PDU A 1
H34A H 0.5695 0.2305 0.5459 0.23 Uiso 0.54 1 calc PR A 1
H34B H 0.585 0.1684 0.6254 0.23 Uiso 0.54 1 calc PR A 1
H34C H 0.621 0.304 0.6733 0.23 Uiso 0.54 1 calc PR A 1
O3' O 0.300(2) 0.202(2) 0.5452(17) 0.141(5) Uani 0.46 1 d PDU B 2
C33' C 0.301(3) 0.011(2) 0.4261(19) 0.123(7) Uani 0.46 1 d PDU B 2
H33D H 0.2425 -0.0103 0.3649 0.184 Uiso 0.46 1 calc PR B 2
H33E H 0.3025 -0.0564 0.4403 0.184 Uiso 0.46 1 calc PR B 2
H33F H 0.3716 0.0395 0.4069 0.184 Uiso 0.46 1 calc PR B 2
C32' C 0.283(3) 0.096(3) 0.522(2) 0.126(6) Uani 0.46 1 d PDU B 2
C34' C 0.246(3) 0.058(3) 0.601(2) 0.133(7) Uani 0.46 1 d PDU B 2
H34D H 0.3094 0.064 0.651 0.199 Uiso 0.46 1 calc PR B 2
H34E H 0.2027 -0.0212 0.5643 0.199 Uiso 0.46 1 calc PR B 2
H34F H 0.2014 0.1046 0.6429 0.199 Uiso 0.46 1 calc PR B 2
C1 C 0.8220(5) 1.0024(6) 0.9760(6) 0.0341(17) Uani 1 1 d . . .
H1 H 0.8511 1.0468 0.9376 0.041 Uiso 1 1 calc R . .
C2 C 0.7991(5) 1.0539(6) 1.0818(6) 0.0392(18) Uani 1 1 d . . .
H2 H 0.8141 1.1341 1.1164 0.047 Uiso 1 1 calc R . .
C3 C 0.7551(6) 0.9896(6) 1.1364(6) 0.0387(17) Uani 1 1 d . . .
H3 H 0.7408 1.026 1.2088 0.046 Uiso 1 1 calc R . .
C4 C 0.7311(6) 0.8724(6) 1.0876(6) 0.0351(17) Uani 1 1 d . . .
H4 H 0.6985 0.8282 1.1248 0.042 Uiso 1 1 calc R . .
C5 C 0.5543(5) 0.5856(5) 0.7609(6) 0.0284(15) Uani 1 1 d . . .
H5 H 0.5218 0.5426 0.7993 0.034 Uiso 1 1 calc R . .
C6 C 0.5009(5) 0.5679(5) 0.6577(6) 0.0333(16) Uani 1 1 d . . .
H6 H 0.4331 0.5115 0.6254 0.04 Uiso 1 1 calc R . .
C7 C 0.5482(6) 0.6340(6) 0.6017(6) 0.0335(16) Uani 1 1 d . . .
H7 H 0.5111 0.6227 0.5326 0.04 Uiso 1 1 calc R . .
C8 C 0.6499(5) 0.7164(5) 0.6477(5) 0.0268(14) Uani 1 1 d . . .
H8 H 0.6821 0.76 0.6097 0.032 Uiso 1 1 calc R . .
C9 C 0.8153(5) 0.8157(5) 0.8105(5) 0.0268(15) Uani 1 1 d . . .
C10 C 0.7287(5) 0.6930(5) 0.9157(5) 0.0257(14) Uani 1 1 d . . .
C11 C 0.7560(5) 0.8205(5) 0.9822(5) 0.0288(15) Uani 1 1 d . . .
C12 C 0.6566(5) 0.6676(5) 0.8076(5) 0.0282(15) Uani 1 1 d . . .
C13 C 0.7030(5) 0.7330(5) 0.7511(5) 0.0240(14) Uani 1 1 d . . .
C14 C 0.8018(5) 0.8852(5) 0.9276(6) 0.0291(15) Uani 1 1 d . . .
C15 C 0.8903(5) 0.7390(5) 0.8195(5) 0.0252(14) Uani 1 1 d . . .
H15 H 0.9643 0.7883 0.8613 0.03 Uiso 1 1 calc R . .
C16 C 0.8384(5) 0.6658(5) 0.8803(5) 0.0253(14) Uani 1 1 d . . .
H16 H 0.8908 0.6831 0.9475 0.03 Uiso 1 1 calc R . .
C17 C 0.8243(5) 0.5435(5) 0.7984(6) 0.0282(15) Uani 1 1 d . . .
H17A H 0.8368 0.4962 0.8375 0.034 Uiso 1 1 calc R . .
H17B H 0.7498 0.5103 0.7546 0.034 Uiso 1 1 calc R . .
C18 C 0.9019(5) 0.6546(5) 0.7086(5) 0.0265(15) Uani 1 1 d . . .
H18A H 0.838 0.6368 0.6524 0.032 Uiso 1 1 calc R . .
H18B H 0.9689 0.6854 0.6841 0.032 Uiso 1 1 calc R . .
C19 C 1.0200(5) 0.5699(6) 0.7833(6) 0.0348(16) Uani 1 1 d . . .
H19A H 1.0268 0.6177 0.8628 0.042 Uiso 1 1 calc R . .
H19B H 1.0759 0.6096 0.7528 0.042 Uiso 1 1 calc R . .
C20 C 1.0373(6) 0.4572(7) 0.7677(6) 0.0416(19) Uani 1 1 d . . .
H20A H 1.113 0.4683 0.8009 0.05 Uiso 1 1 calc R . .
H20B H 0.9866 0.4219 0.8059 0.05 Uiso 1 1 calc R . .
C21 C 1.1111(6) 0.4104(8) 0.5946(8) 0.056(2) Uani 1 1 d . . .
H21A H 1.1167 0.4851 0.5942 0.084 Uiso 1 1 calc R . .
H21B H 1.0986 0.3534 0.5186 0.084 Uiso 1 1 calc R . .
H21C H 1.1791 0.4121 0.6345 0.084 Uiso 1 1 calc R . .
C22 C 1.0054(8) 0.2628(7) 0.6422(8) 0.061(2) Uani 1 1 d . . .
H22A H 1.0728 0.2594 0.6789 0.092 Uiso 1 1 calc R . .
H22B H 0.991 0.2094 0.5645 0.092 Uiso 1 1 calc R . .
H22C H 0.9442 0.2424 0.6781 0.092 Uiso 1 1 calc R . .
C23 C 0.4226(8) 0.8385(8) 0.7379(8) 0.058(3) Uani 1 1 d . . .
H23 H 0.3941 0.8291 0.6664 0.07 Uiso 1 1 calc R . .
C24 C 0.5191(7) 0.9189(7) 0.8064(9) 0.060(3) Uani 1 1 d . . .
H24 H 0.5672 0.974 0.7893 0.072 Uiso 1 1 calc R . .
C25 C 0.5313(7) 0.9026(7) 0.9054(7) 0.056(3) Uani 1 1 d . . .
H25 H 0.5896 0.9444 0.9658 0.067 Uiso 1 1 calc R . .
C26 C 0.4440(8) 0.8158(8) 0.8982(8) 0.058(3) Uani 1 1 d . . .
H26 H 0.4306 0.7874 0.9531 0.07 Uiso 1 1 calc R . .
C27 C 0.3777(6) 0.7763(7) 0.7943(8) 0.057(2) Uani 1 1 d . . .
H27 H 0.3122 0.716 0.7676 0.068 Uiso 1 1 calc R . .
C28 C 0.9649(5) 0.9383(6) 0.7710(6) 0.0353(17) Uani 1 1 d . . .
H28A H 1.0091 0.884 0.7429 0.042 Uiso 1 1 calc R . .
H28B H 0.9897 0.9818 0.8514 0.042 Uiso 1 1 calc R . .
C29 C 0.9776(7) 1.0169(7) 0.7137(8) 0.059(2) Uani 1 1 d . . .
H29A H 0.9461 0.9737 0.6355 0.088 Uiso 1 1 calc R . .
H29B H 1.0554 1.0535 0.7209 0.088 Uiso 1 1 calc R . .
H29C H 0.9396 1.0749 0.7474 0.088 Uiso 1 1 calc R . .
C30 C 0.7333(6) 0.6124(7) 1.0517(6) 0.0403(18) Uani 1 1 d . . .
H30A H 0.7798 0.6868 1.1058 0.048 Uiso 1 1 calc R . .
H30B H 0.7806 0.5624 1.0204 0.048 Uiso 1 1 calc R . .
C31 C 0.6498(7) 0.5600(8) 1.1053(7) 0.058(2) Uani 1 1 d . . .
H31A H 0.6013 0.6088 1.1323 0.087 Uiso 1 1 calc R . .
H31B H 0.6871 0.552 1.1672 0.087 Uiso 1 1 calc R . .
H31C H 0.6065 0.4851 1.0513 0.087 Uiso 1 1 calc R . .
N1 N 0.9084(4) 0.5506(5) 0.7253(5) 0.0287(13) Uani 1 1 d . . .
N2 N 1.0183(5) 0.3811(5) 0.6498(5) 0.0335(14) Uani 1 1 d . . .
O1 O 0.8496(3) 0.8782(4) 0.7483(4) 0.0302(10) Uani 1 1 d . . .
O2 O 0.6703(4) 0.6261(4) 0.9643(4) 0.0320(11) Uani 1 1 d . . .
Cl1 Cl 0.72114(14) 0.43112(16) 0.51721(16) 0.0437(5) Uani 1 1 d . . .
Cl2 Cl 0.86020(16) 0.24732(16) 0.41919(16) 0.0470(5) Uani 1 1 d . . .
Ru1 Ru 0.53498(4) 0.74882(4) 0.76702(4) 0.02705(19) Uani 1 1 d . . .
Pd1 Pd 0.87939(4) 0.40356(4) 0.58149(4) 0.02810(19) Uani 1 1 d . . .
P1 P 0.20684(19) 0.71675(18) 0.08050(19) 0.0487(6) Uani 1 1 d . . .
F1 F 0.1244(4) 0.5911(4) 0.0323(4) 0.0635(14) Uani 1 1 d . . .
F2 F 0.2262(5) 0.6932(7) -0.0433(5) 0.106(2) Uani 1 1 d . . .
F3 F 0.2864(5) 0.8387(5) 0.1250(6) 0.096(2) Uani 1 1 d . . .
F4 F 0.1870(6) 0.7339(6) 0.2001(5) 0.102(2) Uani 1 1 d . . .
F5 F 0.3052(5) 0.6678(5) 0.0975(5) 0.091(2) Uani 1 1 d . . .
F6 F 0.1057(5) 0.7607(5) 0.0595(6) 0.099(2) Uani 1 1 d . . .

loop_
_atom_site_aniso_label
_atom_site_aniso_U_11
_atom_site_aniso_U_22
_atom_site_aniso_U_33
_atom_site_aniso_U_23
_atom_site_aniso_U_13
_atom_site_aniso_U_12
O3 0.216(14) 0.153(11) 0.067(8) 0.036(8) 0.015(9) 0.016(10)
C33 0.232(17) 0.143(14) 0.081(11) 0.046(9) 0.040(12) 0.011(13)
C32 0.223(15) 0.143(12) 0.078(9) 0.050(8) 0.028(10) 0.015(11)
C34 0.213(16) 0.142(14) 0.089(11) 0.059(10) 0.019(12) 0.000(13)
O3' 0.193(13) 0.144(11) 0.076(9) 0.038(8) 0.015(9) 0.041(11)
C33' 0.156(15) 0.153(13) 0.060(10) 0.039(10) -0.007(11) 0.057(13)
C32' 0.168(13) 0.144(12) 0.071(9) 0.043(9) 0.011(9) 0.055(12)
C34' 0.171(16) 0.147(14) 0.082(11) 0.044(10) 0.027(12) 0.052(13)
C1 0.028(4) 0.030(4) 0.045(5) 0.013(4) 0.001(3) 0.013(3)
C2 0.030(4) 0.029(4) 0.044(5) -0.001(4) -0.003(4) 0.013(3)
C3 0.042(4) 0.048(5) 0.023(4) 0.008(4) 0.008(3) 0.017(4)
C4 0.039(4) 0.039(4) 0.026(4) 0.011(3) 0.007(3) 0.014(3)
C5 0.024(3) 0.025(3) 0.034(4) 0.009(3) 0.013(3) 0.008(3)
C6 0.027(3) 0.026(4) 0.036(4) 0.000(3) 0.005(3) 0.008(3)
C7 0.036(4) 0.034(4) 0.024(4) 0.000(3) 0.004(3) 0.018(3)
C8 0.030(3) 0.032(4) 0.023(4) 0.009(3) 0.012(3) 0.020(3)
C9 0.024(3) 0.025(3) 0.032(4) 0.013(3) 0.003(3) 0.007(3)
C10 0.027(3) 0.029(3) 0.024(4) 0.012(3) 0.005(3) 0.012(3)
C11 0.031(4) 0.030(4) 0.021(4) 0.006(3) 0.003(3) 0.008(3)
C12 0.032(4) 0.029(3) 0.029(4) 0.011(3) 0.011(3) 0.018(3)
C13 0.020(3) 0.025(3) 0.029(4) 0.010(3) 0.005(3) 0.012(3)
C14 0.021(3) 0.029(4) 0.032(4) 0.005(3) 0.002(3) 0.009(3)
C15 0.021(3) 0.031(4) 0.028(4) 0.013(3) 0.006(3) 0.013(3)
C16 0.026(3) 0.030(3) 0.025(4) 0.013(3) 0.010(3) 0.013(3)
C17 0.029(3) 0.032(4) 0.035(4) 0.019(3) 0.017(3) 0.017(3)
C18 0.022(3) 0.030(4) 0.033(4) 0.015(3) 0.008(3) 0.013(3)
C19 0.030(4) 0.043(4) 0.036(4) 0.016(4) 0.005(3) 0.020(3)
C20 0.036(4) 0.058(5) 0.044(5) 0.026(4) 0.014(4) 0.028(4)
C21 0.031(4) 0.085(7) 0.062(6) 0.036(5) 0.007(4) 0.024(4)
C22 0.076(6) 0.056(5) 0.065(6) 0.027(5) 0.014(5) 0.040(5)
C23 0.070(6) 0.064(6) 0.049(6) 0.012(5) 0.005(5) 0.054(5)
C24 0.057(6) 0.033(4) 0.093(8) 0.014(5) 0.038(6) 0.028(4)
C25 0.045(5) 0.057(5) 0.038(5) -0.019(4) 0.000(4) 0.036(5)
C26 0.068(6) 0.072(6) 0.062(6) 0.032(5) 0.050(6) 0.050(6)
C27 0.024(4) 0.042(5) 0.081(7) -0.001(5) 0.002(4) 0.012(3)
C28 0.027(4) 0.034(4) 0.043(5) 0.015(4) 0.007(3) 0.007(3)
C29 0.041(5) 0.061(6) 0.094(7) 0.053(6) 0.014(5) 0.012(4)
C30 0.043(4) 0.056(5) 0.037(4) 0.029(4) 0.012(4) 0.022(4)
C31 0.058(5) 0.085(7) 0.051(6) 0.047(5) 0.019(5) 0.021(5)
N1 0.026(3) 0.029(3) 0.037(3) 0.017(3) 0.006(3) 0.012(2)
N2 0.037(3) 0.042(3) 0.030(3) 0.014(3) 0.014(3) 0.026(3)
O1 0.027(2) 0.034(3) 0.035(3) 0.019(2) 0.008(2) 0.011(2)
O2 0.036(3) 0.036(3) 0.031(3) 0.018(2) 0.012(2) 0.013(2)
Cl1 0.0316(9) 0.0480(11) 0.0443(12) 0.0098(9) -0.0032(9) 0.0163(8)
Cl2 0.0427(11) 0.0482(11) 0.0363(11) -0.0014(9) 0.0111(9) 0.0185(9)
Ru1 0.0224(3) 0.0283(3) 0.0271(4) 0.0054(3) 0.0049(2) 0.0111(2)
Pd1 0.0258(3) 0.0312(3) 0.0284(3) 0.0101(2) 0.0078(2) 0.0126(2)
P1 0.0564(13) 0.0461(12) 0.0501(14) 0.0266(11) 0.0144(11) 0.0128(11)
F1 0.077(3) 0.045(3) 0.072(4) 0.033(3) 0.007(3) 0.009(2)
F2 0.073(4) 0.170(7) 0.062(4) 0.065(4) 0.001(3) -0.018(4)
F3 0.096(4) 0.061(4) 0.109(5) 0.039(4) -0.019(4) -0.017(3)
F4 0.132(6) 0.093(4) 0.046(3) 0.005(3) 0.029(4) 0.000(4)
F5 0.080(4) 0.087(4) 0.092(5) 0.018(4) -0.017(4) 0.038(4)
F6 0.070(4) 0.053(3) 0.167(7) 0.035(4) -0.004(4) 0.030(3)

loop_
_atom_type_symbol
_atom_type_description
_atom_type_scat_dispersion_real
_atom_type_scat_dispersion_imag
_atom_type_scat_source
C C 0.0033 0.0016 'International Tables Vol C Tables 4.2.6.8 and 6.1.1.4'
H H 0 0 'International Tables Vol C Tables 4.2.6.8 and 6.1.1.4'
N N 0.0061 0.0033 'International Tables Vol C Tables 4.2.6.8 and 6.1.1.4'
O O 0.0106 0.006 'International Tables Vol C Tables 4.2.6.8 and 6.1.1.4'
Cl Cl 0.1484 0.1585 'International Tables Vol C Tables 4.2.6.8 and 6.1.1.4'
Ru Ru -1.2594 0.8363 'International Tables Vol C Tables 4.2.6.8 and 6.1.1.4'
Pd Pd -0.9988 1.0072 'International Tables Vol C Tables 4.2.6.8 and 6.1.1.4'
P P 0.1023 0.0942 'International Tables Vol C Tables 4.2.6.8 and 6.1.1.4'
F F 0.0171 0.0103 'International Tables Vol C Tables 4.2.6.8 and 6.1.1.4'

loop_
_geom_angle_atom_site_label_1
_geom_angle_atom_site_label_2
_geom_angle_atom_site_label_3
_geom_angle
C32 C33 H33A 109.5
C32 C33 H33B 109.5
H33A C33 H33B 109.5
C32 C33 H33C 109.5
H33A C33 H33C 109.5
H33B C33 H33C 109.5
O3 C32 C34 127(2)
O3 C32 C33 123(3)
C34 C32 C33 108(3)
C32 C34 H34A 109.5
C32 C34 H34B 109.5
H34A C34 H34B 109.5
C32 C34 H34C 109.5
H34A C34 H34C 109.5
H34B C34 H34C 109.5
C32' C33' H33D 109.5
C32' C33' H33E 109.5
H33D C33' H33E 109.5
C32' C33' H33F 109.5
H33D C33' H33F 109.5
H33E C33' H33F 109.5
O3' C32' C34' 118(2)
O3' C32' C33' 128(2)
C34' C32' C33' 114(3)
C32' C34' H34D 109.5
C32' C34' H34E 109.5
H34D C34' H34E 109.5
C32' C34' H34F 109.5
H34D C34' H34F 109.5
H34E C34' H34F 109.5
C14 C1 C2 119.0(7)
C14 C1 H1 120.5
C2 C1 H1 120.5
C3 C2 C1 120.5(7)
C3 C2 H2 119.8
C1 C2 H2 119.8
C2 C3 C4 121.1(7)
C2 C3 H3 119.5
C4 C3 H3 119.5
C3 C4 C11 118.6(6)
C3 C4 H4 120.7
C11 C4 H4 120.7
C6 C5 C12 119.9(6)
C6 C5 Ru1 71.1(4)
C12 C5 Ru1 72.2(4)
C6 C5 H5 120
C12 C5 H5 120
Ru1 C5 H5 129
C5 C6 C7 120.0(6)
C5 C6 Ru1 71.7(4)
C7 C6 Ru1 70.7(4)
C5 C6 H6 120
C7 C6 H6 120
Ru1 C6 H6 130.1
C8 C7 C6 120.5(6)
C8 C7 Ru1 72.3(4)
C6 C7 Ru1 71.6(4)
C8 C7 H7 119.7
C6 C7 H7 119.7
Ru1 C7 H7 128.6
C13 C8 C7 118.9(6)
C13 C8 Ru1 71.4(4)
C7 C8 Ru1 70.3(4)
C13 C8 H8 120.5
C7 C8 H8 120.5
Ru1 C8 H8 130.2
O1 C9 C14 115.4(5)
O1 C9 C13 107.5(5)
C14 C9 C13 106.8(5)
O1 C9 C15 114.6(5)
C14 C9 C15 106.5(5)
C13 C9 C15 105.3(5)
O2 C10 C11 115.6(5)
O2 C10 C12 107.1(5)
C11 C10 C12 106.2(5)
O2 C10 C16 115.5(5)
C11 C10 C16 106.8(5)
C12 C10 C16 104.7(5)
C14 C11 C4 120.4(6)
C14 C11 C10 114.8(6)
C4 C11 C10 124.6(6)
C13 C12 C5 119.6(6)
C13 C12 C10 113.7(6)
C5 C12 C10 126.7(6)
C13 C12 Ru1 70.9(3)
C5 C12 Ru1 70.6(4)
C10 C12 Ru1 132.4(4)
C8 C13 C12 121.0(6)
C8 C13 C9 125.5(6)
C12 C13 C9 113.4(5)
C8 C13 Ru1 71.5(3)
C12 C13 Ru1 72.0(3)
C9 C13 Ru1 131.8(4)
C11 C14 C1 120.3(6)
C11 C14 C9 113.9(6)
C1 C14 C9 125.5(6)
C18 C15 C16 105.1(5)
C18 C15 C9 113.3(5)
C16 C15 C9 109.8(5)
C18 C15 H15 109.5
C16 C15 H15 109.5
C9 C15 H15 109.5
C17 C16 C15 104.3(5)
C17 C16 C10 114.5(5)
C15 C16 C10 110.3(5)
C17 C16 H16 109.2
C15 C16 H16 109.2
C10 C16 H16 109.2
N1 C17 C16 105.5(5)
N1 C17 H17A 110.6
C16 C17 H17A 110.6
N1 C17 H17B 110.6
C16 C17 H17B 110.6
H17A C17 H17B 108.8
N1 C18 C15 105.7(5)
N1 C18 H18A 110.6
C15 C18 H18A 110.6
N1 C18 H18B 110.6
C15 C18 H18B 110.6
H18A C18 H18B 108.7
N1 C19 C20 108.6(6)
N1 C19 H19A 110
C20 C19 H19A 110
N1 C19 H19B 110
C20 C19 H19B 110
H19A C19 H19B 108.3
N2 C20 C19 110.9(6)
N2 C20 H20A 109.5
C19 C20 H20A 109.5
N2 C20 H20B 109.5
C19 C20 H20B 109.5
H20A C20 H20B 108
N2 C21 H21A 109.5
N2 C21 H21B 109.5
H21A C21 H21B 109.5
N2 C21 H21C 109.5
H21A C21 H21C 109.5
H21B C21 H21C 109.5
N2 C22 H22A 109.5
N2 C22 H22B 109.5
H22A C22 H22B 109.5
N2 C22 H22C 109.5
H22A C22 H22C 109.5
H22B C22 H22C 109.5
C27 C23 C24 107.1(8)
C27 C23 Ru1 70.7(4)
C24 C23 Ru1 71.4(4)
C27 C23 H23 126.5
C24 C23 H23 126.5
Ru1 C23 H23 123.2
C23 C24 C25 107.8(8)
C23 C24 Ru1 70.6(4)
C25 C24 Ru1 71.0(5)
C23 C24 H24 126.1
C25 C24 H24 126.1
Ru1 C24 H24 123.9
C26 C25 C24 108.0(8)
C26 C25 Ru1 71.4(5)
C24 C25 Ru1 70.9(4)
C26 C25 H25 126
C24 C25 H25 126
Ru1 C25 H25 123.4
C25 C26 C27 107.5(8)
C25 C26 Ru1 71.7(4)
C27 C26 Ru1 69.8(5)
C25 C26 H26 126.2
C27 C26 H26 126.2
Ru1 C26 H26 123.9
C23 C27 C26 109.6(8)
C23 C27 Ru1 72.2(5)
C26 C27 Ru1 71.9(4)
C23 C27 H27 125.2
C26 C27 H27 125.2
Ru1 C27 H27 122.3
O1 C28 C29 107.1(6)
O1 C28 H28A 110.3
C29 C28 H28A 110.3
O1 C28 H28B 110.3
C29 C28 H28B 110.3
H28A C28 H28B 108.6
C28 C29 H29A 109.5
C28 C29 H29B 109.5
H29A C29 H29B 109.5
C28 C29 H29C 109.5
H29A C29 H29C 109.5
H29B C29 H29C 109.5
O2 C30 C31 105.6(6)
O2 C30 H30A 110.6
C31 C30 H30A 110.6
O2 C30 H30B 110.6
C31 C30 H30B 110.6
H30A C30 H30B 108.8
C30 C31 H31A 109.5
C30 C31 H31B 109.5
H31A C31 H31B 109.5
C30 C31 H31C 109.5
H31A C31 H31C 109.5
H31B C31 H31C 109.5
C19 N1 C18 109.5(5)
C19 N1 C17 110.9(5)
C18 N1 C17 101.6(4)
C19 N1 Pd1 106.8(4)
C18 N1 Pd1 115.1(4)
C17 N1 Pd1 112.9(4)
C20 N2 C21 112.1(6)
C20 N2 C22 107.2(6)
C21 N2 C22 108.8(6)
C20 N2 Pd1 105.3(4)
C21 N2 Pd1 109.4(4)
C22 N2 Pd1 114.0(5)
C9 O1 C28 116.8(5)
C10 O2 C30 116.5(5)
C27 Ru1 C23 37.2(3)
C27 Ru1 C26 38.3(3)
C23 Ru1 C26 63.4(3)
C27 Ru1 C24 62.5(3)
C23 Ru1 C24 38.0(3)
C26 Ru1 C24 62.8(3)
C27 Ru1 C25 62.8(3)
C23 Ru1 C25 63.7(3)
C26 Ru1 C25 36.9(3)
C24 Ru1 C25 38.1(3)
C27 Ru1 C7 117.4(3)
C23 Ru1 C7 104.1(3)
C26 Ru1 C7 153.1(4)
C24 Ru1 C7 123.2(3)
C25 Ru1 C7 160.8(3)
C27 Ru1 C6 105.1(3)
C23 Ru1 C6 117.1(3)
C26 Ru1 C6 124.0(3)
C24 Ru1 C6 152.5(4)
C25 Ru1 C6 160.3(3)
C7 Ru1 C6 37.7(3)
C27 Ru1 C5 115.4(3)
C23 Ru1 C5 146.1(3)
C26 Ru1 C5 108.6(3)
C24 Ru1 C5 169.2(3)
C25 Ru1 C5 131.0(3)
C7 Ru1 C5 67.5(3)
C6 Ru1 C5 37.2(2)
C27 Ru1 C13 175.4(3)
C23 Ru1 C13 142.2(3)
C26 Ru1 C13 137.8(3)
C24 Ru1 C13 114.3(3)
C25 Ru1 C13 112.6(3)
C7 Ru1 C13 67.0(2)
C6 Ru1 C13 79.2(2)
C5 Ru1 C13 67.1(2)
C27 Ru1 C8 145.9(3)
C23 Ru1 C8 114.3(3)
C26 Ru1 C8 168.3(3)
C24 Ru1 C8 107.9(3)
C25 Ru1 C8 131.4(3)
C7 Ru1 C8 37.4(2)
C6 Ru1 C8 67.6(2)
C5 Ru1 C8 79.8(2)
C13 Ru1 C8 37.1(2)
C27 Ru1 C12 143.0(3)
C23 Ru1 C12 175.9(3)
C26 Ru1 C12 114.4(3)
C24 Ru1 C12 138.2(3)
C25 Ru1 C12 112.4(3)
C7 Ru1 C12 79.3(2)
C6 Ru1 C12 66.9(2)
C5 Ru1 C12 37.2(2)
C13 Ru1 C12 37.1(2)
C8 Ru1 C12 67.1(2)
N2 Pd1 N1 85.2(2)
N2 Pd1 Cl2 92.80(17)
N1 Pd1 Cl2 175.45(15)
N2 Pd1 Cl1 176.04(16)
N1 Pd1 Cl1 92.08(15)
Cl2 Pd1 Cl1 90.10(7)
F3 P1 F4 90.8(4)
F3 P1 F5 90.3(4)
F4 P1 F5 88.8(4)
F3 P1 F6 91.8(3)
F4 P1 F6 92.3(4)
F5 P1 F6 177.6(4)
F3 P1 F2 91.4(4)
F4 P1 F2 177.4(4)
F5 P1 F2 89.9(4)
F6 P1 F2 88.9(4)
F3 P1 F1 178.9(3)
F4 P1 F1 90.2(3)
F5 P1 F1 90.2(3)
F6 P1 F1 87.7(3)
F2 P1 F1 87.6(3)

loop_
_geom_bond_atom_site_label_1
_geom_bond_atom_site_label_2
_geom_bond_distance
O3 C32 1.29(3)
C33 C32 1.43(2)
C33 H33A 0.98
C33 H33B 0.98
C33 H33C 0.98
C32 C34 1.42(2)
C34 H34A 0.98
C34 H34B 0.98
C34 H34C 0.98
O3' C32' 1.29(3)
C33' C32' 1.42(2)
C33' H33D 0.98
C33' H33E 0.98
C33' H33F 0.98
C32' C34' 1.39(2)
C34' H34D 0.98
C34' H34E 0.98
C34' H34F 0.98
C1 C14 1.388(9)
C1 C2 1.394(10)
C1 H1 0.95
C2 C3 1.371(10)
C2 H2 0.95
C3 C4 1.385(10)
C3 H3 0.95
C4 C11 1.399(9)
C4 H4 0.95
C5 C6 1.405(10)
C5 C12 1.414(9)
C5 Ru1 2.208(6)
C5 H5 0.95
C6 C7 1.417(10)
C6 Ru1 2.200(6)
C6 H6 0.95
C7 C8 1.410(9)
C7 Ru1 2.188(7)
C7 H7 0.95
C8 C13 1.410(9)
C8 Ru1 2.215(6)
C8 H8 0.95
C9 O1 1.405(7)
C9 C14 1.522(9)
C9 C13 1.534(8)
C9 C15 1.577(8)
C10 O2 1.401(7)
C10 C11 1.520(9)
C10 C12 1.535(9)
C10 C16 1.577(8)
C11 C14 1.383(9)
C12 C13 1.411(9)
C12 Ru1 2.228(6)
C13 Ru1 2.213(6)
C15 C18 1.514(9)
C15 C16 1.554(8)
C15 H15 1
C16 C17 1.530(9)
C16 H16 1
C17 N1 1.502(8)
C17 H17A 0.99
C17 H17B 0.99
C18 N1 1.500(7)
C18 H18A 0.99
C18 H18B 0.99
C19 N1 1.493(8)
C19 C20 1.499(10)
C19 H19A 0.99
C19 H19B 0.99
C20 N2 1.473(10)
C20 H20A 0.99
C20 H20B 0.99
C21 N2 1.485(9)
C21 H21A 0.98
C21 H21B 0.98
C21 H21C 0.98
C22 N2 1.504(9)
C22 H22A 0.98
C22 H22B 0.98
C22 H22C 0.98
C23 C27 1.373(13)
C23 C24 1.413(13)
C23 Ru1 2.164(7)
C23 H23 0.95
C24 C25 1.421(13)
C24 Ru1 2.174(7)
C24 H24 0.95
C25 C26 1.376(12)
C25 Ru1 2.176(7)
C25 H25 0.95
C26 C27 1.415(13)
C26 Ru1 2.172(7)
C26 H26 0.95
C27 Ru1 2.145(7)
C27 H27 0.95
C28 O1 1.452(7)
C28 C29 1.499(10)
C28 H28A 0.99
C28 H28B 0.99
C29 H29A 0.98
C29 H29B 0.98
C29 H29C 0.98
C30 O2 1.465(8)
C30 C31 1.505(10)
C30 H30A 0.99
C30 H30B 0.99
C31 H31A 0.98
C31 H31B 0.98
C31 H31C 0.98
N1 Pd1 2.080(6)
N2 Pd1 2.074(5)
Cl1 Pd1 2.3017(18)
Cl2 Pd1 2.3013(19)
P1 F3 1.561(6)
P1 F4 1.566(6)
P1 F5 1.579(6)
P1 F6 1.582(6)
P1 F2 1.603(6)
P1 F1 1.609(5)
